data_2105910
loop_
_publ_author_name
'Allan, David R.'
'Bailey, Daniel'
'Bird, Nigel'
'Blake, Alexander J.'
'Champness, Neil R.'
'Huang, Deguang'
'Keane, Conal P.'
'McMaster, Jonathan'
'Prior, Timothy J.'
'Tidey, Jeremiah P.'
'Schr\"oder, Martin'

_publ_section_title
;
 High-pressure studies of palladium and platinum thioether macrocyclic
 dihalide complexes
;
_journal_coeditor_code XK5015
_journal_issue 3
_journal_name_full 'Acta Crystallographica Section B'
_journal_page_first 469
_journal_page_last 486
_journal_paper_doi 10.1107/S2052520614008786
_journal_volume 70
_journal_year 2014
_chemical_formula_moiety 'C6 H12 Br2 Pt S3'
_chemical_formula_sum 'C6 H12 Br2 Pt S3'
_chemical_formula_weight 535.25
_chemical_name_systematic
;
 ?
;
_space_group_IT_number 19
_symmetry_cell_setting orthorhombic
_symmetry_space_group_name_Hall 'P 2ac 2ab'
_symmetry_space_group_name_H-M 'P 21 21 21'
_atom_sites_solution_hydrogens geom
_atom_sites_solution_primary isomor
_audit_creation_method SHELXL97
_cell_angle_alpha 90.00
_cell_angle_beta 90.00
_cell_angle_gamma 90.00
_cell_formula_units_Z 4
_cell_length_a 7.0791(13)
_cell_length_b 11.395(2)
_cell_length_c 12.20(4)
_cell_measurement_pressure 4250000
_cell_measurement_reflns_used 3104
_cell_measurement_temperature 296(2)
_cell_measurement_theta_max 29.4076
_cell_measurement_theta_min 6.0698
_cell_volume 984(3)
_computing_cell_refinement
;CrysAlisPro, Oxford Diffraction Ltd.,
Version 1.171.34.9 (release 08-12-2009 CrysAlis171 .NET)
(compiled Dec  8 2009,17:31:18)
;
_computing_data_collection 'CrystalClear (Rigaku, 2008)'
_computing_data_reduction
;
CrysAlisPro, Oxford Diffraction Ltd.,
Version 1.171.34.9 (release 08-12-2009 CrysAlis171 .NET)
(compiled Dec  8 2009,17:31:18)
;
_computing_publication_material 'enCIFer (Allen et al., 2004); PLATON (Spek, 2009)'
_computing_structure_refinement 'SHELXL97 (Sheldrick, 2008)'
_diffrn_ambient_temperature 296(2)
_diffrn_detector_area_resol_mean 28.5714
_diffrn_measured_fraction_theta_full 0.346
_diffrn_measured_fraction_theta_max 0.311
_diffrn_measurement_device_type 'Rigaku 724 CCD area detector on Crystal Logic 4-circle kappa goniometer'
_diffrn_measurement_method omega
_diffrn_radiation_monochromator 'silicon double crystal'
_diffrn_radiation_source 'Diamond Light Source Beamline I19'
_diffrn_radiation_type synchrotron
_diffrn_radiation_wavelength 0.6889
_diffrn_reflns_av_R_equivalents 0.056
_diffrn_reflns_av_sigmaI/netI 0.046
_diffrn_reflns_limit_h_max 9
_diffrn_reflns_limit_h_min -8
_diffrn_reflns_limit_k_max 14
_diffrn_reflns_limit_k_min -16
_diffrn_reflns_limit_l_max 4
_diffrn_reflns_limit_l_min -4
_diffrn_reflns_number 3715
_diffrn_reflns_theta_full 27.50
_diffrn_reflns_theta_max 29.41
_diffrn_reflns_theta_min 6.07
_exptl_absorpt_coefficient_mu 22.953
_exptl_absorpt_correction_T_max 1.00000
_exptl_absorpt_correction_T_min 0.54485
_exptl_absorpt_correction_type multi-scan
_exptl_absorpt_process_details
;
CrysAlisPro, Oxford Diffraction Ltd.,
Version 1.171.34.9 (release 08-12-2009 CrysAlis171 .NET)
(compiled Dec  8 2009,17:31:18)
Empirical absorption correction using spherical harmonics,
 implemented in SCALE3 ABSPACK scaling algorithm.
;
_exptl_crystal_colour red
_exptl_crystal_density_diffrn 3.612
_exptl_crystal_density_method 'not measured'
_exptl_crystal_description block
_exptl_crystal_F_000 976
_exptl_crystal_size_max 0.15
_exptl_crystal_size_mid 0.1
_exptl_crystal_size_min 0.1
_refine_diff_density_max 0.49
_refine_diff_density_min -0.69
_refine_ls_abs_structure_details 'Flack H D (1983), Acta Cryst. A39, 876-881'
_refine_ls_abs_structure_Flack 0.019(13)
_refine_ls_extinction_method none
_refine_ls_goodness_of_fit_ref 1.05
_refine_ls_hydrogen_treatment constr
_refine_ls_matrix_type full
_refine_ls_number_parameters 109
_refine_ls_number_reflns 826
_refine_ls_number_restraints 102
_refine_ls_restrained_S_all 1.03
_refine_ls_R_factor_all 0.0225
_refine_ls_R_factor_gt 0.0214
_refine_ls_shift/su_max 0.000
_refine_ls_shift/su_mean 0.000
_refine_ls_structure_factor_coef Fsqd
_refine_ls_weighting_details 'calc w=1/[\s^2^(Fo^2^)] where P=(Fo^2^+2Fc^2^)/3'
_refine_ls_weighting_scheme calc
_refine_ls_wR_factor_gt 0.0408
_refine_ls_wR_factor_ref 0.0413
_reflns_number_gt 808
_reflns_number_total 826
_reflns_threshold_expression >2sigma(I)
_cod_data_source_file xk5015sup1.cif
_cod_data_source_block cmpd_4_42.5_kbar
_cod_database_code 2105910
_cod_database_fobs_code 2105910

loop_
_symmetry_equiv_pos_as_xyz
'x, y, z'
'-x+1/2, -y, z+1/2'
'-x, y+1/2, -z+1/2'
'x+1/2, -y+1/2, -z'

loop_
_atom_site_type_symbol
_atom_site_label
_atom_site_fract_x
_atom_site_fract_y
_atom_site_fract_z
_atom_site_U_iso_or_equiv
_atom_site_adp_type
_atom_site_calc_flag
_atom_site_refinement_flags
_atom_site_occupancy
_atom_site_symmetry_multiplicity
Pt Pt1 -0.91259(3) -0.12581(2) -0.61643(8) 0.0170(5) Uani d U 1 1
Br Br1 -0.74657(13) -0.24760(7) -0.7521(3) 0.0280(8) Uani d U 1 1
Br Br2 -1.16497(11) -0.07101(7) -0.7475(3) 0.0246(8) Uani d U 1 1
S S1 -0.6903(3) 0.10344(17) -0.6111(6) 0.0223(13) Uani d DU 1 1
C C2 -0.5380(10) 0.0448(6) -0.5042(13) 0.0212(17) Uani d DU 1 1
H H2A -0.4185 0.0863 -0.5064 0.025 Uiso calc R 1 1
H H2B -0.5958 0.0607 -0.4336 0.025 Uiso calc R 1 1
C C3 -0.4990(9) -0.0862(5) -0.512(2) 0.0212(15) Uani d DU 1 1
H H3B -0.4061 -0.1062 -0.4570 0.025 Uiso calc R 1 1
H H3A -0.4417 -0.1012 -0.5833 0.025 Uiso calc R 1 1
S S4 -0.6962(2) -0.18404(17) -0.4970(6) 0.0185(8) Uani d DU 1 1
C C5 -0.7849(10) -0.1476(6) -0.3616(10) 0.0216(11) Uani d DU 1 1
H H5A -0.8567 -0.2138 -0.3341 0.026 Uiso calc R 1 1
H H5B -0.6781 -0.1362 -0.3129 0.026 Uiso calc R 1 1
C C6 -0.9084(10) -0.0394(6) -0.3568(11) 0.0200(12) Uani d DU 1 1
H H6A -0.8298 0.0303 -0.3538 0.024 Uiso calc R 1 1
H H6B -0.9855 -0.0415 -0.2911 0.024 Uiso calc R 1 1
S S7 -1.0602(2) -0.03324(16) -0.4777(6) 0.0175(8) Uani d DU 1 1
C C8 -1.0562(9) 0.1205(6) -0.5116(19) 0.0189(15) Uani d DU 1 1
H H8B -1.1326 0.1312 -0.5768 0.023 Uiso calc R 1 1
H H8A -1.1186 0.1624 -0.4526 0.023 Uiso calc R 1 1
C C9 -0.8681(9) 0.1794(6) -0.5317(15) 0.0200(17) Uani d DU 1 1
H H9B -0.8134 0.1973 -0.4607 0.024 Uiso calc R 1 1
H H9A -0.8930 0.2536 -0.5677 0.024 Uiso calc R 1 1

loop_
_atom_site_aniso_label
_atom_site_aniso_U_11
_atom_site_aniso_U_22
_atom_site_aniso_U_33
_atom_site_aniso_U_12
_atom_site_aniso_U_13
_atom_site_aniso_U_23
Pt1 0.01368(13) 0.01144(14) 0.0259(17) -0.00039(11) -0.0013(3) -0.0002(3)
Br1 0.0350(4) 0.0209(4) 0.028(2) 0.0065(3) 0.0011(9) -0.0049(9)
Br2 0.0209(3) 0.0249(4) 0.028(3) 0.0026(3) -0.0063(8) 0.0011(9)
S1 0.0229(7) 0.0180(7) 0.026(4) -0.0032(6) 0.0011(13) 0.0016(11)
C2 0.015(2) 0.0190(15) 0.029(5) -0.0032(13) -0.001(2) -0.003(3)
C3 0.0121(17) 0.0205(18) 0.031(4) 0.0004(13) -0.0012(18) -0.003(3)
S4 0.0136(7) 0.0149(7) 0.027(2) 0.0023(6) -0.0011(12) -0.0004(14)
C5 0.019(2) 0.020(2) 0.025(2) 0.0066(18) 0.000(2) 0.003(3)
C6 0.016(2) 0.019(2) 0.025(2) 0.0048(19) -0.001(2) 0.000(2)
S7 0.0129(7) 0.0125(7) 0.027(2) 0.0005(6) -0.0021(12) -0.0012(15)
C8 0.0194(19) 0.0118(11) 0.025(4) -0.0001(18) -0.003(2) -0.0015(17)
C9 0.0209(18) 0.0126(13) 0.027(5) -0.0021(13) -0.004(2) -0.0010(19)

loop_
_atom_type_symbol
_atom_type_description
_atom_type_scat_dispersion_real
_atom_type_scat_dispersion_imag
_atom_type_scat_source
C C 0.0033 0.0016 'International Tables Vol C Tables 4.2.6.8 and 6.1.1.4'
H H 0.0000 0.0000 'International Tables Vol C Tables 4.2.6.8 and 6.1.1.4'
S S 0.1246 0.1234 'International Tables Vol C Tables 4.2.6.8 and 6.1.1.4'
Br Br -0.2901 2.4595 'International Tables Vol C Tables 4.2.6.8 and 6.1.1.4'
Pt Pt -1.7033 8.3905 'International Tables Vol C Tables 4.2.6.8 and 6.1.1.4'

loop_
_geom_angle_atom_site_label_1
_geom_angle_atom_site_label_2
_geom_angle_atom_site_label_3
_geom_angle_site_symmetry_3
_geom_angle
S4 Pt1 S7 . 88.1(3)
S4 Pt1 Br1 . 86.7(2)
S7 Pt1 Br1 . 172.84(13)
S4 Pt1 Br2 . 176.72(7)
S7 Pt1 Br2 . 91.9(2)
Br1 Pt1 Br2 . 93.0(2)
S4 Pt1 S1 . 83.43(11)
S7 Pt1 S1 . 79.76(13)
Br1 Pt1 S1 . 104.55(11)
Br2 Pt1 S1 . 99.79(10)
S4 Pt1 S4 4_444 87.00(11)
S7 Pt1 S4 4_444 72.93(14)
Br1 Pt1 S4 4_444 101.82(12)
Br2 Pt1 S4 4_444 89.86(14)
S1 Pt1 S4 4_444 151.31(19)
C2 S1 C9 . 101.8(7)
C2 S1 Pt1 . 90.4(2)
C9 S1 Pt1 . 93.6(2)
C3 C2 S1 . 114.9(10)
C3 C2 H2A . 108.5
S1 C2 H2A . 108.5
C3 C2 H2B . 108.5
S1 C2 H2B . 108.5
H2A C2 H2B . 107.5
C2 C3 S4 . 117.4(5)
C2 C3 H3B . 107.9
S4 C3 H3B . 107.9
C2 C3 H3A . 107.9
S4 C3 H3A . 107.9
H3B C3 H3A . 107.2
C5 S4 C3 . 102.8(8)
C5 S4 Pt1 . 106.9(3)
C3 S4 Pt1 . 106.4(6)
C6 C5 S4 . 114.9(9)
C6 C5 H5A . 108.5
S4 C5 H5A . 108.5
C6 C5 H5B . 108.5
S4 C5 H5B . 108.5
H5A C5 H5B . 107.5
C5 C6 S7 . 109.9(8)
C5 C6 H6A . 109.7
S7 C6 H6A . 109.7
C5 C6 H6B . 109.7
S7 C6 H6B . 109.7
H6A C6 H6B . 108.2
C6 S7 C8 . 102.3(7)
C6 S7 Pt1 . 108.4(4)
C8 S7 Pt1 . 106.0(7)
C9 C8 S7 . 118.9(5)
C9 C8 H8B . 107.6
S7 C8 H8B . 107.6
C9 C8 H8A . 107.6
S7 C8 H8A . 107.6
H8B C8 H8A . 107.0
C8 C9 S1 . 119.2(8)
C8 C9 H9B . 107.5
S1 C9 H9B . 107.5
C8 C9 H9A . 107.5
S1 C9 H9A . 107.5
H9B C9 H9A . 107.0

loop_
_geom_bond_atom_site_label_1
_geom_bond_atom_site_label_2
_geom_bond_site_symmetry_2
_geom_bond_distance
Pt1 S4 . 2.216(6)
Pt1 S7 . 2.252(7)
Pt1 Br1 . 2.459(4)
Pt1 Br2 . 2.478(4)
Pt1 S1 . 3.050(2)
Pt1 S4 4_444 3.262(4)
S1 C2 . 1.819(10)
S1 C9 . 1.809(9)
C2 C3 . 1.522(8)
C2 H2A . 0.9700
C2 H2B . 0.9700
C3 S4 . 1.796(6)
C3 H3B . 0.9700
C3 H3A . 0.9700
S4 C5 . 1.816(11)
C5 C6 . 1.513(7)
C5 H5A . 0.9700
C5 H5B . 0.9700
C6 S7 . 1.826(11)
C6 H6A . 0.9700
C6 H6B . 0.9700
S7 C8 . 1.800(7)
C8 C9 . 1.511(7)
C8 H8B . 0.9700
C8 H8A . 0.9700
C9 H9B . 0.9700
C9 H9A . 0.9700

loop_
_geom_torsion_atom_site_label_1
_geom_torsion_atom_site_label_2
_geom_torsion_atom_site_label_3
_geom_torsion_atom_site_label_4
_geom_torsion_site_symmetry_1
_geom_torsion
S4 Pt1 S1 C2 . -4.5(4)
S7 Pt1 S1 C2 . 84.7(5)
Br1 Pt1 S1 C2 . -89.4(4)
Br2 Pt1 S1 C2 . 174.8(4)
S4 Pt1 S1 C2 4_444 66.8(5)
S4 Pt1 S1 C9 . -106.4(6)
S7 Pt1 S1 C9 . -17.1(6)
Br1 Pt1 S1 C9 . 168.7(5)
Br2 Pt1 S1 C9 . 73.0(6)
S4 Pt1 S1 C9 4_444 -35.0(6)
C9 S1 C2 C3 . 127.9(9)
Pt1 S1 C2 C3 . 34.2(9)
S1 C2 C3 S4 . -64.1(18)
C2 C3 S4 C5 . -58.7(17)
C2 C3 S4 Pt1 . 53.5(17)
S7 Pt1 S4 C5 . 9.9(3)
Br1 Pt1 S4 C5 . -165.2(3)
Br2 Pt1 S4 C5 . -80(3)
S1 Pt1 S4 C5 . 89.8(3)
S4 Pt1 S4 C5 4_444 -63.1(3)
S7 Pt1 S4 C3 . -99.5(6)
Br1 Pt1 S4 C3 . 85.5(6)
Br2 Pt1 S4 C3 . 171(3)
S1 Pt1 S4 C3 . -19.6(6)
S4 Pt1 S4 C3 4_444 -172.5(6)
C3 S4 C5 C6 . 80.5(7)
Pt1 S4 C5 C6 . -31.4(6)
S4 C5 C6 S7 . 38.7(7)
C5 C6 S7 C8 . -139.9(8)
C5 C6 S7 Pt1 . -28.2(7)
S4 Pt1 S7 C6 . 8.1(3)
Br1 Pt1 S7 C6 . 52.0(7)
Br2 Pt1 S7 C6 . -175.2(3)
S1 Pt1 S7 C6 . -75.6(3)
S4 Pt1 S7 C6 4_444 95.5(3)
S4 Pt1 S7 C8 . 117.3(5)
Br1 Pt1 S7 C8 . 161.2(7)
Br2 Pt1 S7 C8 . -66.0(5)
S1 Pt1 S7 C8 . 33.6(5)
S4 Pt1 S7 C8 4_444 -155.3(5)
C6 S7 C8 C9 . 56.3(18)
Pt1 S7 C8 C9 . -57.2(17)
S7 C8 C9 S1 . 42(2)
C2 S1 C9 C8 . -99.7(14)
Pt1 S1 C9 C8 . -8.5(14)
